data_4506813
loop_
_publ_author_name
'Ju, Huiyeong'
'Lee, Shim Sung'

_publ_section_title
;
 Assembly of Soft Metal Complexes of an O4S2-Macrocycle Displaying
 Endocyclic Monomer, Dumbbell-Like Dimer, and Endo-/Exocyclic Polymer
 Structures
;
_journal_issue 10
_journal_name_full 'Crystal Growth &amp; Design'
_journal_page_first 4972
_journal_paper_doi 10.1021/cg3008987
_journal_volume 12
_journal_year 2012
_chemical_formula_moiety 'C22 H28 Ag O4 S2, Cl O4'
_chemical_formula_sum 'C22 H28 Ag Cl O8 S2'
_chemical_formula_weight 627.88
_chemical_name_systematic
; 
 ? 
;
_space_group_IT_number 2
_symmetry_cell_setting triclinic
_symmetry_space_group_name_Hall '-P 1'
_symmetry_space_group_name_H-M 'P -1'
_atom_sites_solution_hydrogens geom
_atom_sites_solution_primary direct
_atom_sites_solution_secondary difmap
_audit_creation_method SHELXL-97
_cell_angle_alpha 80.7150(10)
_cell_angle_beta 75.2510(10)
_cell_angle_gamma 65.5890(10)
_cell_formula_units_Z 4
_cell_length_a 11.1210(3)
_cell_length_b 13.1600(3)
_cell_length_c 18.9759(4)
_cell_measurement_reflns_used 9966
_cell_measurement_temperature 173(2)
_cell_measurement_theta_max 31.40
_cell_measurement_theta_min 2.22
_cell_volume 2440.60(10)
_computing_cell_refinement 'Bruker SAINT'
_computing_data_collection 'Bruker APEX2'
_computing_data_reduction 'Bruker SAINT'
_computing_molecular_graphics 'Bruker SHELXTL'
_computing_publication_material 'Bruker SHELXTL'
_computing_structure_refinement 'SHELXL-97 (Sheldrick, 2008)'
_computing_structure_solution 'SHELXS-97 (Sheldrick, 2008)'
_diffrn_ambient_temperature 173(2)
_diffrn_measured_fraction_theta_full 0.997
_diffrn_measured_fraction_theta_max 0.997
_diffrn_measurement_device_type 'Bruker APEX-II CCD'
_diffrn_measurement_method '\f and \w scans'
_diffrn_radiation_monochromator graphite
_diffrn_radiation_source 'fine-focus sealed tube'
_diffrn_radiation_type MoK\a
_diffrn_radiation_wavelength 0.71073
_diffrn_reflns_av_R_equivalents 0.0498
_diffrn_reflns_av_sigmaI/netI 0.0586
_diffrn_reflns_limit_h_max 10
_diffrn_reflns_limit_h_min -13
_diffrn_reflns_limit_k_max 16
_diffrn_reflns_limit_k_min -16
_diffrn_reflns_limit_l_max 23
_diffrn_reflns_limit_l_min -23
_diffrn_reflns_number 30078
_diffrn_reflns_theta_full 26.00
_diffrn_reflns_theta_max 26.00
_diffrn_reflns_theta_min 1.11
_exptl_absorpt_coefficient_mu 1.153
_exptl_absorpt_correction_T_max 0.9134
_exptl_absorpt_correction_T_min 0.7615
_exptl_absorpt_correction_type multi-scan
_exptl_absorpt_process_details SADABS
_exptl_crystal_colour colourless
_exptl_crystal_density_diffrn 1.709
_exptl_crystal_density_method 'not measured'
_exptl_crystal_description block
_exptl_crystal_F_000 1280
_exptl_crystal_size_max 0.25
_exptl_crystal_size_mid 0.22
_exptl_crystal_size_min 0.08
_refine_diff_density_max 1.943
_refine_diff_density_min -1.265
_refine_diff_density_rms 0.099
_refine_ls_extinction_method none
_refine_ls_goodness_of_fit_ref 1.037
_refine_ls_hydrogen_treatment constr
_refine_ls_matrix_type full
_refine_ls_number_parameters 613
_refine_ls_number_reflns 9584
_refine_ls_number_restraints 0
_refine_ls_restrained_S_all 1.037
_refine_ls_R_factor_all 0.0582
_refine_ls_R_factor_gt 0.0479
_refine_ls_shift/su_max 0.001
_refine_ls_shift/su_mean 0.000
_refine_ls_structure_factor_coef Fsqd
_refine_ls_weighting_details 'calc w=1/[\s^2^(Fo^2^)+(0.0534P)^2^+4.4449P] where P=(Fo^2^+2Fc^2^)/3'
_refine_ls_weighting_scheme calc
_refine_ls_wR_factor_gt 0.1253
_refine_ls_wR_factor_ref 0.1332
_reflns_number_gt 7832
_reflns_number_total 9584
_reflns_threshold_expression >2sigma(I)
_cod_data_source_file cg3008987_si_001.cif
_cod_data_source_block complex1
_cod_depositor_comments
;
The following automatic conversions were performed:

'_symmetry_cell_setting' value 'Triclinic' changed to 'triclinic'
according to /home/saulius/struct/CIF-dictionaries/cif_core.dic
dictionary named 'cif_core.dic' version 2.4.2 from 2011-04-26.

Automatic conversion script
Id: cif_fix_values 1891 2012-01-12 08:04:46Z andrius 
;
_cod_original_sg_symbol_H-M P-1
_cod_database_code 4506813

loop_
_symmetry_equiv_pos_as_xyz
'x, y, z'
'-x, -y, -z'

loop_
_atom_site_label
_atom_site_type_symbol
_atom_site_fract_x
_atom_site_fract_y
_atom_site_fract_z
_atom_site_U_iso_or_equiv
_atom_site_adp_type
_atom_site_occupancy
_atom_site_symmetry_multiplicity
_atom_site_calc_flag
_atom_site_refinement_flags
Ag1 Ag 0.23247(3) 0.34369(3) 0.165110(19) 0.04026(11) Uani 1 1 d .
Ag2 Ag 0.28319(3) 0.11594(3) 0.34875(2) 0.04218(12) Uani 1 1 d .
S1 S 0.04176(11) 0.46198(10) 0.10953(5) 0.0364(2) Uani 1 1 d .
S2 S 0.43189(10) 0.17827(9) 0.18701(5) 0.0310(2) Uani 1 1 d .
S3 S 0.09176(10) 0.28038(9) 0.31795(5) 0.0325(2) Uani 1 1 d .
S4 S 0.48529(10) -0.00804(9) 0.39413(5) 0.0321(2) Uani 1 1 d .
O1 O 0.2787(3) 0.1549(2) 0.04889(14) 0.0314(6) Uani 1 1 d .
O2 O -0.0174(3) 0.2259(2) 0.10936(15) 0.0360(6) Uani 1 1 d .
O3 O 0.1320(3) 0.5406(2) 0.23173(14) 0.0309(6) Uani 1 1 d .
O4 O 0.4057(3) 0.4183(2) 0.18628(15) 0.0359(6) Uani 1 1 d .
O5 O 0.5203(3) 0.2479(2) 0.39838(15) 0.0351(6) Uani 1 1 d .
O6 O 0.2234(3) 0.3383(2) 0.45357(14) 0.0334(6) Uani 1 1 d .
O7 O 0.1101(3) 0.0446(2) 0.31921(15) 0.0362(7) Uani 1 1 d .
O8 O 0.3831(3) -0.0620(2) 0.26522(14) 0.0298(6) Uani 1 1 d .
C1 C 0.1783(4) 0.1616(4) 0.0119(2) 0.0336(9) Uani 1 1 d .
H1A H 0.2194 0.1087 -0.0274 0.040 Uiso 1 1 calc R
H1B H 0.1378 0.2381 -0.0103 0.040 Uiso 1 1 calc R
C2 C 0.0728(4) 0.1328(4) 0.0665(2) 0.0384(10) Uani 1 1 d .
H2A H 0.0208 0.1107 0.0410 0.046 Uiso 1 1 calc R
H2B H 0.1165 0.0684 0.0991 0.046 Uiso 1 1 calc R
C3 C -0.1221(4) 0.3063(4) 0.0820(2) 0.0317(9) Uani 1 1 d .
C4 C -0.1828(4) 0.2904(4) 0.0314(2) 0.0395(10) Uani 1 1 d .
H4A H -0.1496 0.2196 0.0117 0.047 Uiso 1 1 calc R
C5 C -0.2909(5) 0.3776(5) 0.0100(2) 0.0468(12) Uani 1 1 d .
H5A H -0.3323 0.3659 -0.0243 0.056 Uiso 1 1 calc R
C6 C -0.3407(5) 0.4812(4) 0.0369(3) 0.0499(12) Uani 1 1 d .
H6A H -0.4142 0.5413 0.0206 0.060 Uiso 1 1 calc R
C7 C -0.2812(5) 0.4966(4) 0.0886(3) 0.0442(11) Uani 1 1 d .
H7A H -0.3164 0.5672 0.1089 0.053 Uiso 1 1 calc R
C8 C -0.1724(4) 0.4109(3) 0.1107(2) 0.0322(9) Uani 1 1 d .
C9 C -0.1023(4) 0.4286(4) 0.1627(2) 0.0340(9) Uani 1 1 d .
H9A H -0.0700 0.3601 0.1949 0.041 Uiso 1 1 calc R
H9B H -0.1658 0.4907 0.1937 0.041 Uiso 1 1 calc R
C10 C -0.0049(5) 0.6006(4) 0.1383(2) 0.0414(10) Uani 1 1 d .
H10A H 0.0557 0.6345 0.1059 0.050 Uiso 1 1 calc R
H10B H -0.0981 0.6475 0.1319 0.050 Uiso 1 1 calc R
C11 C 0.0017(4) 0.6030(3) 0.2167(2) 0.0365(9) Uani 1 1 d .
H11A H -0.0273 0.6817 0.2279 0.044 Uiso 1 1 calc R
H11B H -0.0626 0.5731 0.2494 0.044 Uiso 1 1 calc R
C12 C 0.2252(4) 0.5932(3) 0.2027(2) 0.0339(9) Uani 1 1 d .
H12A H 0.1913 0.6669 0.2233 0.041 Uiso 1 1 calc R
H12B H 0.2367 0.6049 0.1490 0.041 Uiso 1 1 calc R
C13 C 0.3561(4) 0.5188(4) 0.2228(2) 0.0394(10) Uani 1 1 d .
H13A H 0.4212 0.5556 0.2076 0.047 Uiso 1 1 calc R
H13B H 0.3432 0.5021 0.2763 0.047 Uiso 1 1 calc R
C14 C 0.5215(4) 0.3334(4) 0.2084(2) 0.0386(10) Uani 1 1 d .
H14A H 0.5001 0.3130 0.2613 0.046 Uiso 1 1 calc R
H14B H 0.5957 0.3600 0.1989 0.046 Uiso 1 1 calc R
C15 C 0.5627(4) 0.2339(4) 0.1652(2) 0.0351(9) Uani 1 1 d .
H15A H 0.6478 0.1753 0.1763 0.042 Uiso 1 1 calc R
H15B H 0.5793 0.2562 0.1124 0.042 Uiso 1 1 calc R
C16 C 0.4949(4) 0.0768(3) 0.1174(2) 0.0315(8) Uani 1 1 d .
H16A H 0.5856 0.0217 0.1231 0.038 Uiso 1 1 calc R
H16B H 0.4347 0.0358 0.1263 0.038 Uiso 1 1 calc R
C17 C 0.5045(4) 0.1261(3) 0.04003(19) 0.0271(8) Uani 1 1 d .
C18 C 0.6248(4) 0.1310(3) -0.0001(2) 0.0331(9) Uani 1 1 d .
H18A H 0.7005 0.1054 0.0222 0.040 Uiso 1 1 calc R
C19 C 0.6369(5) 0.1727(4) -0.0725(2) 0.0386(10) Uani 1 1 d .
H19A H 0.7198 0.1763 -0.0996 0.046 Uiso 1 1 calc R
C20 C 0.5266(5) 0.2088(4) -0.1044(2) 0.0381(10) Uani 1 1 d .
H20A H 0.5334 0.2387 -0.1536 0.046 Uiso 1 1 calc R
C21 C 0.4067(4) 0.2021(3) -0.0660(2) 0.0348(9) Uani 1 1 d .
H21A H 0.3328 0.2246 -0.0893 0.042 Uiso 1 1 calc R
C22 C 0.3940(4) 0.1627(3) 0.0065(2) 0.0269(8) Uani 1 1 d .
C23 C 0.4367(4) 0.3487(4) 0.4345(2) 0.0385(10) Uani 1 1 d .
H23A H 0.4009 0.4097 0.3979 0.046 Uiso 1 1 calc R
H23B H 0.4916 0.3699 0.4583 0.046 Uiso 1 1 calc R
C24 C 0.3217(4) 0.3352(4) 0.4905(2) 0.0359(9) Uani 1 1 d .
H24A H 0.3539 0.2631 0.5193 0.043 Uiso 1 1 calc R
H24B H 0.2815 0.3963 0.5242 0.043 Uiso 1 1 calc R
C25 C 0.1024(4) 0.3402(3) 0.4953(2) 0.0289(8) Uani 1 1 d .
C26 C 0.0784(4) 0.3201(3) 0.5708(2) 0.0365(9) Uani 1 1 d .
H26A H 0.1468 0.3060 0.5969 0.044 Uiso 1 1 calc R
C27 C -0.0465(5) 0.3209(4) 0.6073(2) 0.0464(11) Uani 1 1 d .
H27A H -0.0622 0.3046 0.6587 0.056 Uiso 1 1 calc R
C28 C -0.1488(5) 0.3446(4) 0.5712(2) 0.0445(11) Uani 1 1 d .
H28A H -0.2344 0.3455 0.5971 0.053 Uiso 1 1 calc R
C29 C -0.1238(4) 0.3673(3) 0.4958(2) 0.0362(9) Uani 1 1 d .
H29A H -0.1938 0.3842 0.4703 0.043 Uiso 1 1 calc R
C30 C 0.0006(4) 0.3656(3) 0.4573(2) 0.0292(8) Uani 1 1 d .
C31 C 0.0225(4) 0.3970(3) 0.3765(2) 0.0342(9) Uani 1 1 d .
H31A H 0.0843 0.4369 0.3646 0.041 Uiso 1 1 calc R
H31B H -0.0650 0.4499 0.3649 0.041 Uiso 1 1 calc R
C32 C -0.0436(4) 0.2302(4) 0.3410(2) 0.0348(9) Uani 1 1 d .
H32A H -0.0612 0.2096 0.3940 0.042 Uiso 1 1 calc R
H32B H -0.1272 0.2903 0.3293 0.042 Uiso 1 1 calc R
C33 C -0.0064(4) 0.1303(4) 0.2990(2) 0.0377(10) Uani 1 1 d .
H33A H -0.0816 0.1046 0.3105 0.045 Uiso 1 1 calc R
H33B H 0.0123 0.1500 0.2459 0.045 Uiso 1 1 calc R
C34 C 0.1625(4) -0.0508(4) 0.2772(2) 0.0389(10) Uani 1 1 d .
H34A H 0.1691 -0.0273 0.2246 0.047 Uiso 1 1 calc R
H34B H 0.1022 -0.0921 0.2914 0.047 Uiso 1 1 calc R
C35 C 0.2986(4) -0.1232(3) 0.2919(2) 0.0340(9) Uani 1 1 d .
H35A H 0.2930 -0.1424 0.3449 0.041 Uiso 1 1 calc R
H35B H 0.3358 -0.1934 0.2666 0.041 Uiso 1 1 calc R
C36 C 0.5194(4) -0.1218(3) 0.2724(2) 0.0315(8) Uani 1 1 d .
H36A H 0.5748 -0.0817 0.2421 0.038 Uiso 1 1 calc R
H36B H 0.5532 -0.1965 0.2532 0.038 Uiso 1 1 calc R
C37 C 0.5383(5) -0.1367(3) 0.3501(2) 0.0362(9) Uani 1 1 d .
H37A H 0.6351 -0.1808 0.3503 0.043 Uiso 1 1 calc R
H37B H 0.4872 -0.1808 0.3796 0.043 Uiso 1 1 calc R
C38 C 0.6192(4) 0.0411(3) 0.3452(2) 0.0316(9) Uani 1 1 d .
H38A H 0.6897 -0.0168 0.3130 0.038 Uiso 1 1 calc R
H38B H 0.5808 0.1099 0.3144 0.038 Uiso 1 1 calc R
C39 C 0.6798(4) 0.0646(4) 0.3995(2) 0.0307(8) Uani 1 1 d .
C40 C 0.7883(4) -0.0179(4) 0.4242(2) 0.0407(10) Uani 1 1 d .
H40A H 0.8266 -0.0897 0.4052 0.049 Uiso 1 1 calc R
C41 C 0.8429(5) 0.0015(4) 0.4763(2) 0.0456(11) Uani 1 1 d .
H41A H 0.9167 -0.0567 0.4935 0.055 Uiso 1 1 calc R
C42 C 0.7894(5) 0.1050(5) 0.5025(2) 0.0463(12) Uani 1 1 d .
H42A H 0.8275 0.1189 0.5375 0.056 Uiso 1 1 calc R
C43 C 0.6808(4) 0.1899(4) 0.4791(2) 0.0397(10) Uani 1 1 d .
H43A H 0.6441 0.2614 0.4983 0.048 Uiso 1 1 calc R
C44 C 0.6253(4) 0.1704(3) 0.4273(2) 0.0286(8) Uani 1 1 d .
Cl1 Cl 0.61092(10) 0.55728(8) 0.33494(6) 0.0379(2) Uani 1 1 d .
Cl2 Cl 1.09710(10) 0.07652(9) -0.16098(7) 0.0420(3) Uani 1 1 d .
O9 O 0.4982(5) 0.6085(4) 0.3870(3) 0.115(2) Uani 1 1 d .
O10 O 0.7170(4) 0.5904(3) 0.3348(2) 0.0646(10) Uani 1 1 d .
O12 O 0.5743(7) 0.6015(5) 0.2656(3) 0.116(2) Uani 1 1 d .
O13 O 1.1944(4) 0.1221(4) -0.1693(3) 0.0739(12) Uani 1 1 d .
O14 O 1.1364(7) -0.0183(6) -0.1318(11) 0.397(12) Uani 1 1 d .
O15 O 1.0918(8) 0.0598(15) -0.2230(6) 0.370(11) Uani 1 1 d .
O11 O 0.6534(5) 0.4417(3) 0.3334(3) 0.1029(19) Uani 1 1 d .
O16 O 0.9700(4) 0.1439(4) -0.1293(4) 0.114(2) Uani 1 1 d .

loop_
_atom_site_aniso_label
_atom_site_aniso_U_11
_atom_site_aniso_U_22
_atom_site_aniso_U_33
_atom_site_aniso_U_23
_atom_site_aniso_U_13
_atom_site_aniso_U_12
Ag1 0.0291(2) 0.0434(2) 0.0495(2) -0.01337(15) -0.01337(15) -0.00857(14)
Ag2 0.0275(2) 0.0453(2) 0.0545(2) -0.01648(16) -0.01084(15) -0.00887(15)
S1 0.0293(6) 0.0567(7) 0.0282(5) -0.0029(5) -0.0075(4) -0.0207(5)
S2 0.0267(5) 0.0427(6) 0.0237(4) -0.0014(4) -0.0043(4) -0.0144(4)
S3 0.0273(5) 0.0460(6) 0.0249(5) -0.0022(4) -0.0032(4) -0.0163(4)
S4 0.0309(6) 0.0473(6) 0.0241(4) -0.0051(4) -0.0044(4) -0.0209(5)
O1 0.0261(15) 0.0430(16) 0.0255(13) -0.0016(12) -0.0058(11) -0.0139(12)
O2 0.0295(16) 0.0418(16) 0.0337(15) -0.0075(13) -0.0078(12) -0.0083(13)
O3 0.0331(16) 0.0313(14) 0.0311(14) 0.0023(11) -0.0092(12) -0.0154(12)
O4 0.0334(16) 0.0416(16) 0.0365(15) -0.0080(13) -0.0132(12) -0.0129(13)
O5 0.0314(16) 0.0390(16) 0.0343(15) -0.0084(12) -0.0083(12) -0.0101(13)
O6 0.0291(16) 0.0444(17) 0.0268(13) -0.0026(12) -0.0065(11) -0.0139(13)
O7 0.0306(16) 0.0451(17) 0.0350(15) -0.0095(13) -0.0113(12) -0.0119(13)
O8 0.0313(15) 0.0344(14) 0.0268(13) 0.0019(11) -0.0086(11) -0.0156(12)
C1 0.030(2) 0.042(2) 0.030(2) -0.0079(17) -0.0088(16) -0.0122(18)
C2 0.034(2) 0.036(2) 0.046(2) -0.0096(19) -0.0063(19) -0.0139(19)
C3 0.025(2) 0.044(2) 0.0278(19) -0.0034(17) -0.0007(16) -0.0174(18)
C4 0.029(2) 0.061(3) 0.035(2) -0.012(2) -0.0014(18) -0.024(2)
C5 0.030(2) 0.082(4) 0.036(2) -0.003(2) -0.0103(19) -0.027(2)
C6 0.030(3) 0.059(3) 0.060(3) 0.011(2) -0.020(2) -0.016(2)
C7 0.036(3) 0.041(2) 0.056(3) 0.003(2) -0.014(2) -0.015(2)
C8 0.025(2) 0.040(2) 0.034(2) -0.0008(17) -0.0076(16) -0.0148(17)
C9 0.031(2) 0.042(2) 0.031(2) -0.0042(17) -0.0046(17) -0.0165(18)
C10 0.038(3) 0.035(2) 0.054(3) 0.014(2) -0.022(2) -0.0167(19)
C11 0.036(2) 0.029(2) 0.042(2) 0.0001(17) -0.0100(19) -0.0102(18)
C12 0.042(3) 0.035(2) 0.031(2) -0.0008(17) -0.0070(18) -0.0208(19)
C13 0.041(3) 0.045(2) 0.040(2) -0.0091(19) -0.0121(19) -0.020(2)
C14 0.029(2) 0.053(3) 0.039(2) -0.005(2) -0.0111(18) -0.018(2)
C15 0.027(2) 0.046(2) 0.034(2) -0.0036(18) -0.0046(17) -0.0164(18)
C16 0.032(2) 0.0270(19) 0.031(2) 0.0024(16) -0.0099(17) -0.0070(16)
C17 0.030(2) 0.0236(18) 0.0244(18) -0.0024(14) -0.0057(15) -0.0071(15)
C18 0.028(2) 0.032(2) 0.036(2) -0.0071(17) -0.0062(17) -0.0061(17)
C19 0.037(3) 0.041(2) 0.035(2) -0.0097(18) 0.0042(18) -0.018(2)
C20 0.046(3) 0.039(2) 0.0234(19) -0.0055(17) 0.0009(18) -0.015(2)
C21 0.038(2) 0.036(2) 0.0274(19) -0.0018(17) -0.0095(17) -0.0111(18)
C22 0.028(2) 0.0210(18) 0.0270(18) -0.0072(14) -0.0038(15) -0.0034(15)
C23 0.037(2) 0.032(2) 0.047(2) -0.0086(19) -0.0077(19) -0.0124(18)
C24 0.035(2) 0.040(2) 0.033(2) -0.0096(18) -0.0118(18) -0.0098(18)
C25 0.030(2) 0.0230(18) 0.0305(19) -0.0044(15) -0.0071(16) -0.0056(16)
C26 0.037(2) 0.037(2) 0.030(2) -0.0079(17) -0.0057(18) -0.0076(18)
C27 0.059(3) 0.051(3) 0.027(2) -0.010(2) 0.004(2) -0.024(2)
C28 0.041(3) 0.044(3) 0.043(2) -0.013(2) 0.012(2) -0.020(2)
C29 0.031(2) 0.030(2) 0.044(2) -0.0094(18) -0.0056(18) -0.0071(17)
C30 0.031(2) 0.0208(18) 0.0305(19) -0.0033(15) -0.0042(16) -0.0055(15)
C31 0.031(2) 0.033(2) 0.035(2) 0.0017(17) -0.0111(17) -0.0078(17)
C32 0.024(2) 0.047(2) 0.034(2) -0.0012(18) -0.0072(17) -0.0143(18)
C33 0.032(2) 0.048(3) 0.039(2) 0.0001(19) -0.0138(18) -0.019(2)
C34 0.035(2) 0.049(3) 0.043(2) -0.012(2) -0.0111(19) -0.020(2)
C35 0.040(2) 0.037(2) 0.031(2) -0.0042(17) -0.0063(17) -0.0209(19)
C36 0.033(2) 0.031(2) 0.030(2) -0.0034(16) -0.0065(16) -0.0112(17)
C37 0.042(3) 0.033(2) 0.038(2) 0.0063(17) -0.0172(19) -0.0177(19)
C38 0.031(2) 0.040(2) 0.0276(19) -0.0067(16) -0.0016(16) -0.0180(18)
C39 0.023(2) 0.045(2) 0.0269(19) 0.0003(16) -0.0043(15) -0.0171(17)
C40 0.030(2) 0.042(2) 0.047(3) -0.003(2) -0.0058(19) -0.0128(19)
C41 0.029(2) 0.065(3) 0.043(2) 0.012(2) -0.0166(19) -0.018(2)
C42 0.033(3) 0.084(4) 0.030(2) -0.006(2) -0.0057(18) -0.031(2)
C43 0.031(2) 0.063(3) 0.032(2) -0.012(2) -0.0046(18) -0.023(2)
C44 0.023(2) 0.038(2) 0.0266(18) -0.0026(16) -0.0007(15) -0.0157(17)
Cl1 0.0250(5) 0.0345(5) 0.0532(6) -0.0097(4) -0.0079(4) -0.0085(4)
Cl2 0.0232(5) 0.0389(6) 0.0612(7) -0.0127(5) -0.0049(5) -0.0082(4)
O9 0.066(3) 0.095(4) 0.167(5) -0.060(4) 0.053(3) -0.041(3)
O10 0.041(2) 0.080(3) 0.081(3) -0.017(2) -0.0093(18) -0.0296(19)
O12 0.155(5) 0.095(4) 0.128(5) 0.004(3) -0.100(4) -0.041(4)
O13 0.044(2) 0.080(3) 0.102(3) -0.009(2) -0.009(2) -0.031(2)
O14 0.070(5) 0.086(5) 0.93(3) 0.195(11) -0.055(10) -0.035(4)
O15 0.127(7) 0.85(3) 0.237(10) -0.392(16) 0.073(6) -0.227(13)
O11 0.066(3) 0.041(2) 0.172(5) -0.009(3) 0.021(3) -0.019(2)
O16 0.039(2) 0.068(3) 0.201(6) -0.033(3) 0.037(3) -0.013(2)

loop_
_atom_type_symbol
_atom_type_description
_atom_type_scat_dispersion_real
_atom_type_scat_dispersion_imag
_atom_type_scat_source
C C 0.0033 0.0016 'International Tables Vol C Tables 4.2.6.8 and 6.1.1.4'
H H 0.0000 0.0000 'International Tables Vol C Tables 4.2.6.8 and 6.1.1.4'
O O 0.0106 0.0060 'International Tables Vol C Tables 4.2.6.8 and 6.1.1.4'
S S 0.1246 0.1234 'International Tables Vol C Tables 4.2.6.8 and 6.1.1.4'
Cl Cl 0.1484 0.1585 'International Tables Vol C Tables 4.2.6.8 and 6.1.1.4'
Ag Ag -0.8971 1.1015 'International Tables Vol C Tables 4.2.6.8 and 6.1.1.4'

loop_
_geom_angle_atom_site_label_1
_geom_angle_atom_site_label_2
_geom_angle_atom_site_label_3
_geom_angle
S1 Ag1 S2 158.26(4)
S1 Ag1 O4 122.14(7)
S2 Ag1 O4 73.57(7)
S1 Ag1 O3 76.34(6)
S2 Ag1 O3 125.34(6)
O4 Ag1 O3 62.00(8)
S4 Ag2 S3 163.51(4)
S4 Ag2 O7 123.34(7)
S3 Ag2 O7 72.30(7)
S4 Ag2 O8 77.30(6)
S3 Ag2 O8 117.75(6)
O7 Ag2 O8 61.58(8)
C10 S1 C9 100.9(2)
C10 S1 Ag1 104.49(14)
C9 S1 Ag1 105.75(14)
C15 S2 C16 100.98(19)
C15 S2 Ag1 102.14(15)
C16 S2 Ag1 113.11(13)
C32 S3 C31 101.08(19)
C32 S3 Ag2 102.47(15)
C31 S3 Ag2 117.09(13)
C37 S4 C38 100.60(19)
C37 S4 Ag2 103.51(13)
C38 S4 Ag2 105.72(14)
C22 O1 C1 116.9(3)
C3 O2 C2 118.8(3)
C11 O3 C12 113.8(3)
C11 O3 Ag1 106.7(2)
C12 O3 Ag1 106.8(2)
C14 O4 C13 113.4(3)
C14 O4 Ag1 114.0(2)
C13 O4 Ag1 119.1(2)
C44 O5 C23 119.2(3)
C25 O6 C24 117.7(3)
C33 O7 C34 112.8(3)
C33 O7 Ag2 114.9(2)
C34 O7 Ag2 118.6(2)
C36 O8 C35 114.4(3)
C36 O8 Ag2 105.95(19)
C35 O8 Ag2 106.7(2)
O1 C1 C2 107.9(3)
O2 C2 C1 111.0(3)
O2 C3 C4 125.4(4)
O2 C3 C8 115.1(3)
C4 C3 C8 119.5(4)
C5 C4 C3 119.7(4)
C6 C5 C4 121.7(4)
C5 C6 C7 118.6(4)
C8 C7 C6 120.9(4)
C7 C8 C3 119.6(4)
C7 C8 C9 121.3(4)
C3 C8 C9 119.0(4)
C8 C9 S1 108.6(3)
C11 C10 S1 114.4(3)
O3 C11 C10 113.6(3)
O3 C12 C13 107.7(3)
O4 C13 C12 107.6(3)
O4 C14 C15 107.4(3)
C14 C15 S2 110.6(3)
C17 C16 S2 114.9(3)
C18 C17 C22 119.0(4)
C18 C17 C16 120.4(4)
C22 C17 C16 120.5(4)
C17 C18 C19 121.2(4)
C20 C19 C18 118.8(4)
C21 C20 C19 121.0(4)
C20 C21 C22 120.0(4)
O1 C22 C21 124.0(4)
O1 C22 C17 116.2(3)
C21 C22 C17 119.9(4)
O5 C23 C24 111.5(3)
O6 C24 C23 108.2(3)
O6 C25 C30 115.5(3)
O6 C25 C26 123.7(4)
C30 C25 C26 120.7(4)
C27 C26 C25 118.9(4)
C28 C27 C26 121.7(4)
C27 C28 C29 118.5(4)
C30 C29 C28 121.4(4)
C29 C30 C25 118.7(4)
C29 C30 C31 120.4(4)
C25 C30 C31 120.8(4)
C30 C31 S3 115.2(3)
C33 C32 S3 110.3(3)
O7 C33 C32 108.0(3)
O7 C34 C35 107.7(3)
O8 C35 C34 107.4(3)
O8 C36 C37 113.8(3)
C36 C37 S4 115.3(3)
C39 C38 S4 109.3(3)
C40 C39 C44 118.8(4)
C40 C39 C38 120.7(4)
C44 C39 C38 120.5(4)
C39 C40 C41 121.4(4)
C42 C41 C40 119.1(4)
C41 C42 C43 121.2(4)
C42 C43 C44 119.7(4)
O5 C44 C43 125.5(4)
O5 C44 C39 114.8(3)
C43 C44 C39 119.7(4)
O9 Cl1 O11 116.1(3)
O9 Cl1 O10 111.7(3)
O11 Cl1 O10 113.0(3)
O9 Cl1 O12 106.0(4)
O11 Cl1 O12 104.5(4)
O10 Cl1 O12 104.2(3)
O14 Cl2 O15 102.6(11)
O14 Cl2 O16 113.9(6)
O15 Cl2 O16 106.6(6)
O14 Cl2 O13 110.1(5)
O15 Cl2 O13 108.3(6)
O16 Cl2 O13 114.4(3)

loop_
_geom_bond_atom_site_label_1
_geom_bond_atom_site_label_2
_geom_bond_distance
Ag1 S1 2.4319(11)
Ag1 S2 2.4529(11)
Ag1 O4 2.631(3)
Ag1 O3 2.740(3)
Ag2 S4 2.4405(11)
Ag2 S3 2.4442(11)
Ag2 O7 2.666(3)
Ag2 O8 2.717(3)
S1 C10 1.814(4)
S1 C9 1.842(4)
S2 C15 1.817(4)
S2 C16 1.829(4)
S3 C32 1.813(4)
S3 C31 1.822(4)
S4 C37 1.814(4)
S4 C38 1.842(4)
O1 C22 1.363(5)
O1 C1 1.431(4)
O2 C3 1.363(5)
O2 C2 1.435(5)
O3 C11 1.417(5)
O3 C12 1.427(5)
O4 C14 1.420(5)
O4 C13 1.426(5)
O5 C44 1.366(5)
O5 C23 1.428(5)
O6 C25 1.369(5)
O6 C24 1.425(4)
O7 C33 1.415(5)
O7 C34 1.425(5)
O8 C36 1.421(5)
O8 C35 1.429(5)
C1 C2 1.489(6)
C3 C4 1.390(5)
C3 C8 1.398(6)
C4 C5 1.373(7)
C5 C6 1.373(7)
C6 C7 1.395(6)
C7 C8 1.374(6)
C8 C9 1.501(5)
C10 C11 1.514(6)
C12 C13 1.486(6)
C14 C15 1.501(6)
C16 C17 1.502(5)
C17 C18 1.382(6)
C17 C22 1.398(5)
C18 C19 1.389(6)
C19 C20 1.378(6)
C20 C21 1.377(6)
C21 C22 1.384(5)
C23 C24 1.494(6)
C25 C30 1.392(5)
C25 C26 1.392(6)
C26 C27 1.382(6)
C27 C28 1.376(7)
C28 C29 1.394(6)
C29 C30 1.384(6)
C30 C31 1.506(5)
C32 C33 1.501(6)
C34 C35 1.488(6)
C36 C37 1.513(5)
C38 C39 1.497(5)
C39 C40 1.376(6)
C39 C44 1.401(6)
C40 C41 1.388(6)
C41 C42 1.362(7)
C42 C43 1.378(7)
C43 C44 1.391(5)
Cl1 O9 1.374(4)
Cl1 O11 1.396(4)
Cl1 O10 1.416(4)
Cl1 O12 1.438(5)
Cl2 O14 1.227(7)
Cl2 O15 1.251(7)
Cl2 O16 1.360(4)
Cl2 O13 1.406(4)
